data_7033188
loop_
_publ_author_name
'Zhou, Yuyang'
'Li, Wanfei'
'Yu, Linpo'
'Liu, Yang'
'Wang, Xiaomei'
'Zhou, Ming'

_publ_section_title
;
 Highly efficient electrochemiluminescence from iridium(III) complexes
 with 2-phenylquinoline ligand.
;
_journal_issue 4
_journal_name_full 'Dalton transactions (Cambridge, England : 2003)'
_journal_page_first 1858
_journal_page_last 1865
_journal_paper_doi 10.1039/c4dt02809k
_journal_volume 44
_journal_year 2015
_chemical_formula_moiety 'C37 H30 Ir N3 O2'
_chemical_formula_sum 'C37 H30 Ir N3 O2'
_chemical_formula_weight 740.84
_chemical_name_systematic Irpq2acac
_space_group_IT_number 14
_symmetry_cell_setting monoclinic
_symmetry_space_group_name_Hall '-P 2ybc'
_symmetry_space_group_name_H-M 'P 1 21/c 1'
_atom_sites_solution_hydrogens geom
_atom_sites_solution_primary direct
_atom_sites_solution_secondary difmap
_audit_creation_method SHELXL-97
_cell_angle_alpha 90.00
_cell_angle_beta 101.5150(11)
_cell_angle_gamma 90.00
_cell_formula_units_Z 4
_cell_length_a 9.6878(4)
_cell_length_b 17.3589(7)
_cell_length_c 17.8512(8)
_cell_measurement_reflns_used 9929
_cell_measurement_temperature 153(2)
_cell_measurement_theta_max 27.59
_cell_measurement_theta_min 2.52
_cell_volume 2941.6(2)
_computing_cell_refinement 'Bruker SAINT'
_computing_data_collection 'Bruker APEX2'
_computing_data_reduction 'Bruker SAINT'
_computing_molecular_graphics 'Bruker SHELXTL'
_computing_publication_material 'Bruker SHELXTL'
_computing_structure_refinement 'SHELXL-97 (Sheldrick, 1997)'
_computing_structure_solution 'SHELXS-97 (Sheldrick, 1990)'
_diffrn_ambient_temperature 153(2)
_diffrn_measured_fraction_theta_full 0.999
_diffrn_measured_fraction_theta_max 0.999
_diffrn_measurement_device_type 'Bruker APEX-II CCD'
_diffrn_radiation_monochromator graphite
_diffrn_radiation_source 'fine-focus sealed tube'
_diffrn_radiation_type MoK\a
_diffrn_radiation_wavelength 0.71073
_diffrn_reflns_av_R_equivalents 0.0583
_diffrn_reflns_av_sigmaI/netI 0.0243
_diffrn_reflns_limit_h_max 12
_diffrn_reflns_limit_h_min -12
_diffrn_reflns_limit_k_max 21
_diffrn_reflns_limit_k_min -21
_diffrn_reflns_limit_l_max 22
_diffrn_reflns_limit_l_min -22
_diffrn_reflns_number 69649
_diffrn_reflns_theta_full 26.37
_diffrn_reflns_theta_max 26.37
_diffrn_reflns_theta_min 2.45
_exptl_absorpt_coefficient_mu 4.578
_exptl_absorpt_correction_T_max 0.3405
_exptl_absorpt_correction_T_min 0.2173
_exptl_absorpt_correction_type multi-scan
_exptl_absorpt_process_details 'Jacobson, R. (1998) Private communication'
_exptl_crystal_colour red
_exptl_crystal_density_diffrn 1.673
_exptl_crystal_density_method 'not measured'
_exptl_crystal_description block
_exptl_crystal_F_000 1464
_exptl_crystal_recrystallization_method 'Re-crystallisation from solvent: '
_exptl_crystal_size_max 0.48
_exptl_crystal_size_mid 0.46
_exptl_crystal_size_min 0.30
_refine_diff_density_max 0.497
_refine_diff_density_min -0.886
_refine_diff_density_rms 0.104
_refine_ls_extinction_method none
_refine_ls_goodness_of_fit_ref 1.072
_refine_ls_hydrogen_treatment constr
_refine_ls_matrix_type full
_refine_ls_number_parameters 391
_refine_ls_number_reflns 6007
_refine_ls_number_restraints 131
_refine_ls_restrained_S_all 1.061
_refine_ls_R_factor_all 0.0186
_refine_ls_R_factor_gt 0.0169
_refine_ls_shift/su_max 0.002
_refine_ls_shift/su_mean 0.000
_refine_ls_structure_factor_coef Fsqd
_refine_ls_weighting_details 'calc w=1/[\s^2^(Fo^2^)+(0.0112P)^2^+3.2326P] where P=(Fo^2^+2Fc^2^)/3'
_refine_ls_weighting_scheme calc
_refine_ls_wR_factor_gt 0.0413
_refine_ls_wR_factor_ref 0.0420
_reflns_number_gt 5680
_reflns_number_total 6007
_reflns_threshold_expression >2sigma(I)
_cod_data_source_file c4dt02809k2.cif
_cod_data_source_block zhouyy131108_0m_a
_cod_depositor_comments 'Adding full bibliography for 7033188.cif.'
_cod_original_sg_symbol_H-M 'P 21/c'
_cod_database_code 7033188

loop_
_symmetry_equiv_pos_as_xyz
'x, y, z'
'-x, y+1/2, -z+1/2'
'-x, -y, -z'
'x, -y-1/2, z-1/2'

loop_
_atom_site_label
_atom_site_type_symbol
_atom_site_fract_x
_atom_site_fract_y
_atom_site_fract_z
_atom_site_U_iso_or_equiv
_atom_site_adp_type
_atom_site_occupancy
_atom_site_symmetry_multiplicity
_atom_site_calc_flag
_atom_site_refinement_flags
Ir1 Ir 0.379683(8) 0.230991(4) 0.481402(4) 0.01077(3) Uani 1 1 d U
O1 O 0.50308(16) 0.29947(9) 0.57133(8) 0.0184(3) Uani 1 1 d U
O2 O 0.56823(15) 0.16361(9) 0.48388(8) 0.0160(3) Uani 1 1 d U
N1 N 0.29814(18) 0.18139(10) 0.56974(10) 0.0127(3) Uani 1 1 d U
N2 N 0.44020(19) 0.27855(10) 0.38590(10) 0.0138(4) Uani 1 1 d U
N3 N 0.9143(3) 0.2018(2) 0.76563(16) 0.0651(10) Uani 1 1 d U
C1 C 0.3332(2) 0.11087(12) 0.60528(12) 0.0137(4) Uani 1 1 d U
C2 C 0.4315(2) 0.06194(13) 0.58113(13) 0.0173(4) Uani 1 1 d U
H2 H 0.4726 0.0766 0.5392 0.021 Uiso 1 1 calc R
C3 C 0.4688(3) -0.00678(13) 0.61755(14) 0.0221(5) Uani 1 1 d U
H3 H 0.5371 -0.0385 0.6013 0.027 Uiso 1 1 calc R
C4 C 0.4074(3) -0.03076(14) 0.67831(14) 0.0265(5) Uani 1 1 d U
H4 H 0.4342 -0.0784 0.7031 0.032 Uiso 1 1 calc R
C5 C 0.3091(3) 0.01447(14) 0.70176(14) 0.0247(5) Uani 1 1 d U
H5 H 0.2664 -0.0025 0.7423 0.030 Uiso 1 1 calc R
C6 C 0.2698(2) 0.08633(13) 0.66644(13) 0.0181(5) Uani 1 1 d U
C7 C 0.1704(2) 0.13488(14) 0.69052(13) 0.0201(5) Uani 1 1 d U
H7 H 0.1278 0.1202 0.7319 0.024 Uiso 1 1 calc R
C8 C 0.1362(2) 0.20278(14) 0.65399(13) 0.0182(5) Uani 1 1 d U
H8 H 0.0694 0.2358 0.6700 0.022 Uiso 1 1 calc R
C9 C 0.1987(2) 0.22488(12) 0.59240(13) 0.0145(4) Uani 1 1 d U
C10 C 0.1542(2) 0.29249(13) 0.54524(13) 0.0156(4) Uani 1 1 d U
C11 C 0.2187(2) 0.30109(12) 0.48144(12) 0.0146(4) Uani 1 1 d U
C12 C 0.1682(2) 0.35962(13) 0.42940(13) 0.0201(5) Uani 1 1 d U
H12 H 0.2089 0.3667 0.3857 0.024 Uiso 1 1 calc R
C13 C 0.0598(3) 0.40744(14) 0.44056(14) 0.0250(5) Uani 1 1 d U
H13 H 0.0264 0.4463 0.4040 0.030 Uiso 1 1 calc R
C14 C -0.0009(3) 0.39952(14) 0.50425(15) 0.0257(5) Uani 1 1 d U
H14 H -0.0744 0.4331 0.5116 0.031 Uiso 1 1 calc R
C15 C 0.0465(2) 0.34245(14) 0.55679(14) 0.0212(5) Uani 1 1 d U
H15 H 0.0062 0.3369 0.6008 0.025 Uiso 1 1 calc R
C16 C 0.5185(2) 0.34495(13) 0.38246(13) 0.0165(4) Uani 1 1 d U
C17 C 0.5391(2) 0.39838(13) 0.44309(14) 0.0203(5) Uani 1 1 d U
H17 H 0.4981 0.3893 0.4864 0.024 Uiso 1 1 calc R
C18 C 0.6181(3) 0.46337(14) 0.43978(15) 0.0250(5) Uani 1 1 d U
H18 H 0.6318 0.4987 0.4812 0.030 Uiso 1 1 calc R
C19 C 0.6792(3) 0.47869(15) 0.37633(15) 0.0279(6) Uani 1 1 d U
H19 H 0.7350 0.5235 0.3753 0.034 Uiso 1 1 calc R
C20 C 0.6577(3) 0.42881(15) 0.31619(15) 0.0266(5) Uani 1 1 d U
H20 H 0.6982 0.4394 0.2730 0.032 Uiso 1 1 calc R
C21 C 0.5762(2) 0.36156(14) 0.31712(13) 0.0201(5) Uani 1 1 d U
C22 C 0.5476(2) 0.31010(15) 0.25454(13) 0.0223(5) Uani 1 1 d U
H22 H 0.5883 0.3184 0.2110 0.027 Uiso 1 1 calc R
C23 C 0.4619(3) 0.24891(15) 0.25696(13) 0.0209(5) Uani 1 1 d U
H23 H 0.4391 0.2156 0.2140 0.025 Uiso 1 1 calc R
C24 C 0.4060(2) 0.23412(12) 0.32301(13) 0.0153(4) Uani 1 1 d U
C25 C 0.3056(2) 0.17289(12) 0.32816(12) 0.0163(4) Uani 1 1 d U
C26 C 0.2697(2) 0.16448(12) 0.40040(12) 0.0145(4) Uani 1 1 d U
C27 C 0.1669(2) 0.10951(13) 0.40700(13) 0.0194(5) Uani 1 1 d U
H27 H 0.1404 0.1022 0.4550 0.023 Uiso 1 1 calc R
C28 C 0.1029(3) 0.06557(14) 0.34480(15) 0.0251(5) Uani 1 1 d U
H28 H 0.0328 0.0291 0.3506 0.030 Uiso 1 1 calc R
C29 C 0.1404(3) 0.07437(14) 0.27400(14) 0.0263(5) Uani 1 1 d U
H29 H 0.0965 0.0438 0.2317 0.032 Uiso 1 1 calc R
C30 C 0.2416(3) 0.12782(14) 0.26566(13) 0.0228(5) Uani 1 1 d U
H30 H 0.2680 0.1341 0.2175 0.027 Uiso 1 1 calc R
C31 C 0.7924(3) 0.11043(16) 0.52706(17) 0.0331(6) Uani 1 1 d U
H31A H 0.7742 0.0668 0.5586 0.050 Uiso 1 1 calc R
H31B H 0.8871 0.1307 0.5467 0.050 Uiso 1 1 calc R
H31C H 0.7855 0.0933 0.4741 0.050 Uiso 1 1 calc R
C32 C 0.6851(2) 0.17287(13) 0.52967(13) 0.0190(5) Uani 1 1 d U
C33 C 0.7207(3) 0.23270(14) 0.58226(15) 0.0238(5) Uani 1 1 d U
H33 H 0.8149 0.2331 0.6104 0.029 Uiso 1 1 calc R
C34 C 0.6338(2) 0.29194(14) 0.59813(13) 0.0196(5) Uani 1 1 d U
C35 C 0.6979(3) 0.35507(16) 0.65219(15) 0.0306(6) Uani 1 1 d U
H35A H 0.7357 0.3954 0.6235 0.046 Uiso 1 1 calc R
H35B H 0.7740 0.3337 0.6911 0.046 Uiso 1 1 calc R
H35C H 0.6254 0.3771 0.6771 0.046 Uiso 1 1 calc R
C36 C 0.8892(3) 0.23071(19) 0.81829(18) 0.0393(8) Uani 1 1 d U
C37 C 0.8547(3) 0.26696(18) 0.88483(19) 0.0424(8) Uani 1 1 d U
H37A H 0.7646 0.2941 0.8704 0.064 Uiso 1 1 calc R
H37B H 0.9288 0.3038 0.9062 0.064 Uiso 1 1 calc R
H37C H 0.8472 0.2276 0.9232 0.064 Uiso 1 1 calc R

loop_
_atom_site_aniso_label
_atom_site_aniso_U_11
_atom_site_aniso_U_22
_atom_site_aniso_U_33
_atom_site_aniso_U_23
_atom_site_aniso_U_13
_atom_site_aniso_U_12
Ir1 0.01274(5) 0.01155(5) 0.00881(5) -0.00037(3) 0.00404(3) 0.00137(3)
O1 0.0216(8) 0.0213(8) 0.0130(7) -0.0035(6) 0.0055(6) -0.0036(7)
O2 0.0153(7) 0.0177(7) 0.0155(8) 0.0018(6) 0.0039(6) 0.0037(6)
N1 0.0127(8) 0.0153(9) 0.0103(8) -0.0005(7) 0.0032(7) -0.0007(7)
N2 0.0161(9) 0.0159(9) 0.0103(9) 0.0007(7) 0.0048(7) 0.0029(7)
N3 0.0350(15) 0.135(3) 0.0289(15) 0.0159(17) 0.0148(12) 0.0242(18)
C1 0.0146(10) 0.0149(10) 0.0112(10) 0.0004(8) 0.0012(8) -0.0017(8)
C2 0.0219(11) 0.0172(11) 0.0138(11) -0.0009(8) 0.0059(9) 0.0001(9)
C3 0.0269(12) 0.0186(11) 0.0217(12) 0.0007(9) 0.0069(10) 0.0045(10)
C4 0.0333(14) 0.0195(12) 0.0260(13) 0.0098(10) 0.0046(11) 0.0033(10)
C5 0.0277(13) 0.0275(13) 0.0200(12) 0.0088(10) 0.0076(10) -0.0006(10)
C6 0.0172(11) 0.0226(11) 0.0147(11) 0.0012(9) 0.0037(9) -0.0030(9)
C7 0.0176(11) 0.0291(12) 0.0150(11) 0.0036(9) 0.0066(9) -0.0014(9)
C8 0.0134(10) 0.0256(12) 0.0167(11) -0.0021(9) 0.0057(9) 0.0015(9)
C9 0.0120(10) 0.0169(10) 0.0145(11) -0.0035(8) 0.0024(8) -0.0008(8)
C10 0.0135(10) 0.0171(10) 0.0156(11) -0.0030(9) 0.0015(8) -0.0004(8)
C11 0.0150(10) 0.0129(10) 0.0158(10) -0.0023(8) 0.0030(8) 0.0000(8)
C12 0.0236(12) 0.0193(11) 0.0178(11) 0.0011(9) 0.0053(9) 0.0035(9)
C13 0.0268(13) 0.0205(12) 0.0268(13) 0.0046(10) 0.0033(10) 0.0069(10)
C14 0.0222(12) 0.0220(12) 0.0341(14) -0.0024(10) 0.0084(10) 0.0089(10)
C15 0.0186(11) 0.0230(11) 0.0236(12) -0.0036(10) 0.0078(9) 0.0014(9)
C16 0.0140(10) 0.0178(10) 0.0184(11) 0.0051(9) 0.0046(8) 0.0049(9)
C17 0.0218(11) 0.0192(11) 0.0217(12) 0.0023(9) 0.0084(9) 0.0026(9)
C18 0.0272(13) 0.0186(11) 0.0295(13) 0.0001(10) 0.0061(10) -0.0006(10)
C19 0.0230(13) 0.0253(12) 0.0355(15) 0.0097(11) 0.0058(11) -0.0031(10)
C20 0.0224(12) 0.0320(13) 0.0272(13) 0.0122(11) 0.0089(10) 0.0001(10)
C21 0.0157(11) 0.0261(12) 0.0190(11) 0.0083(9) 0.0050(9) 0.0053(9)
C22 0.0203(11) 0.0345(13) 0.0140(11) 0.0064(10) 0.0075(9) 0.0065(10)
C23 0.0225(12) 0.0279(12) 0.0127(11) -0.0001(9) 0.0046(9) 0.0071(10)
C24 0.0154(11) 0.0185(11) 0.0121(11) 0.0011(8) 0.0030(8) 0.0079(8)
C25 0.0180(11) 0.0161(10) 0.0140(10) -0.0007(8) 0.0016(8) 0.0068(8)
C26 0.0135(10) 0.0139(10) 0.0149(10) -0.0001(8) 0.0001(8) 0.0057(8)
C27 0.0205(11) 0.0195(11) 0.0178(11) -0.0009(9) 0.0031(9) 0.0006(9)
C28 0.0232(12) 0.0202(12) 0.0298(14) -0.0025(10) 0.0005(10) -0.0026(10)
C29 0.0304(13) 0.0236(12) 0.0213(12) -0.0097(10) -0.0031(10) 0.0010(10)
C30 0.0293(13) 0.0231(12) 0.0149(11) -0.0031(9) 0.0018(9) 0.0061(10)
C31 0.0214(13) 0.0305(14) 0.0453(17) 0.0007(12) 0.0014(12) 0.0080(11)
C32 0.0177(11) 0.0214(11) 0.0196(11) 0.0061(9) 0.0074(9) 0.0011(9)
C33 0.0166(12) 0.0302(14) 0.0227(13) 0.0002(10) -0.0011(10) -0.0024(9)
C34 0.0242(12) 0.0245(12) 0.0108(10) 0.0014(9) 0.0054(9) -0.0067(10)
C35 0.0298(14) 0.0358(14) 0.0253(13) -0.0096(11) 0.0034(11) -0.0099(12)
C36 0.0170(13) 0.070(2) 0.0315(16) 0.0206(14) 0.0077(12) 0.0025(13)
C37 0.0294(16) 0.052(2) 0.0443(19) -0.0072(14) 0.0028(14) -0.0052(13)

loop_
_atom_type_symbol
_atom_type_description
_atom_type_scat_dispersion_real
_atom_type_scat_dispersion_imag
_atom_type_scat_source
C C 0.0033 0.0016 'International Tables Vol C Tables 4.2.6.8 and 6.1.1.4'
H H 0.0000 0.0000 'International Tables Vol C Tables 4.2.6.8 and 6.1.1.4'
N N 0.0061 0.0033 'International Tables Vol C Tables 4.2.6.8 and 6.1.1.4'
O O 0.0106 0.0060 'International Tables Vol C Tables 4.2.6.8 and 6.1.1.4'
Ir Ir -1.4442 7.9887 'International Tables Vol C Tables 4.2.6.8 and 6.1.1.4'

loop_
_geom_angle_atom_site_label_1
_geom_angle_atom_site_label_2
_geom_angle_atom_site_label_3
_geom_angle
C11 Ir1 C26 92.83(8)
C11 Ir1 N2 96.16(8)
C26 Ir1 N2 80.33(8)
C11 Ir1 N1 80.56(8)
C26 Ir1 N1 94.67(8)
N2 Ir1 N1 173.93(7)
C11 Ir1 O1 88.89(7)
C26 Ir1 O1 177.87(7)
N2 Ir1 O1 100.73(7)
N1 Ir1 O1 84.38(6)
C11 Ir1 O2 174.67(7)
C26 Ir1 O2 91.64(7)
N2 Ir1 O2 81.74(6)
N1 Ir1 O2 101.96(6)
O1 Ir1 O2 86.70(6)
C34 O1 Ir1 125.97(15)
C32 O2 Ir1 125.94(14)
C9 N1 C1 118.73(18)
C9 N1 Ir1 113.38(14)
C1 N1 Ir1 127.89(14)
C24 N2 C16 118.94(19)
C24 N2 Ir1 113.13(14)
C16 N2 Ir1 127.70(15)
N1 C1 C2 120.72(19)
N1 C1 C6 120.77(19)
C2 C1 C6 118.51(19)
C3 C2 C1 120.7(2)
C3 C2 H2 119.7
C1 C2 H2 119.7
C2 C3 C4 120.9(2)
C2 C3 H3 119.6
C4 C3 H3 119.6
C5 C4 C3 119.8(2)
C5 C4 H4 120.1
C3 C4 H4 120.1
C4 C5 C6 120.9(2)
C4 C5 H5 119.6
C6 C5 H5 119.6
C7 C6 C5 122.0(2)
C7 C6 C1 118.8(2)
C5 C6 C1 119.2(2)
C8 C7 C6 119.3(2)
C8 C7 H7 120.4
C6 C7 H7 120.4
C7 C8 C9 120.6(2)
C7 C8 H8 119.7
C9 C8 H8 119.7
N1 C9 C8 121.7(2)
N1 C9 C10 115.11(19)
C8 C9 C10 123.0(2)
C15 C10 C11 121.0(2)
C15 C10 C9 123.7(2)
C11 C10 C9 115.02(19)
C12 C11 C10 117.4(2)
C12 C11 Ir1 128.20(17)
C10 C11 Ir1 114.27(15)
C13 C12 C11 121.0(2)
C13 C12 H12 119.5
C11 C12 H12 119.5
C12 C13 C14 121.1(2)
C12 C13 H13 119.5
C14 C13 H13 119.5
C15 C14 C13 119.4(2)
C15 C14 H14 120.3
C13 C14 H14 120.3
C14 C15 C10 120.0(2)
C14 C15 H15 120.0
C10 C15 H15 120.0
N2 C16 C17 120.5(2)
N2 C16 C21 120.9(2)
C17 C16 C21 118.6(2)
C18 C17 C16 120.2(2)
C18 C17 H17 119.9
C16 C17 H17 119.9
C17 C18 C19 121.3(2)
C17 C18 H18 119.4
C19 C18 H18 119.4
C20 C19 C18 119.5(2)
C20 C19 H19 120.2
C18 C19 H19 120.2
C19 C20 C21 120.9(2)
C19 C20 H20 119.5
C21 C20 H20 119.5
C20 C21 C22 122.3(2)
C20 C21 C16 119.4(2)
C22 C21 C16 118.3(2)
C23 C22 C21 119.7(2)
C23 C22 H22 120.2
C21 C22 H22 120.2
C22 C23 C24 120.5(2)
C22 C23 H23 119.7
C24 C23 H23 119.7
N2 C24 C23 121.2(2)
N2 C24 C25 114.92(19)
C23 C24 C25 123.8(2)
C30 C25 C26 121.3(2)
C30 C25 C24 123.5(2)
C26 C25 C24 115.06(19)
C27 C26 C25 117.2(2)
C27 C26 Ir1 128.44(17)
C25 C26 Ir1 114.31(16)
C28 C27 C26 121.2(2)
C28 C27 H27 119.4
C26 C27 H27 119.4
C27 C28 C29 120.8(2)
C27 C28 H28 119.6
C29 C28 H28 119.6
C30 C29 C28 119.5(2)
C30 C29 H29 120.3
C28 C29 H29 120.3
C29 C30 C25 120.0(2)
C29 C30 H30 120.0
C25 C30 H30 120.0
C32 C31 H31A 109.5
C32 C31 H31B 109.5
H31A C31 H31B 109.5
C32 C31 H31C 109.5
H31A C31 H31C 109.5
H31B C31 H31C 109.5
O2 C32 C33 126.7(2)
O2 C32 C31 114.9(2)
C33 C32 C31 118.4(2)
C34 C33 C32 127.4(2)
C34 C33 H33 116.3
C32 C33 H33 116.3
O1 C34 C33 126.7(2)
O1 C34 C35 114.7(2)
C33 C34 C35 118.5(2)
C34 C35 H35A 109.5
C34 C35 H35B 109.5
H35A C35 H35B 109.5
C34 C35 H35C 109.5
H35A C35 H35C 109.5
H35B C35 H35C 109.5
N3 C36 C37 179.0(4)
C36 C37 H37A 109.5
C36 C37 H37B 109.5
H37A C37 H37B 109.5
C36 C37 H37C 109.5
H37A C37 H37C 109.5
H37B C37 H37C 109.5

loop_
_geom_bond_atom_site_label_1
_geom_bond_atom_site_label_2
_geom_bond_distance
Ir1 C11 1.978(2)
Ir1 C26 1.986(2)
Ir1 N2 2.0811(18)
Ir1 N1 2.0856(17)
Ir1 O1 2.1572(15)
Ir1 O2 2.1620(14)
O1 C34 1.268(3)
O2 C32 1.268(3)
N1 C9 1.348(3)
N1 C1 1.389(3)
N2 C24 1.348(3)
N2 C16 1.388(3)
N3 C36 1.135(4)
C1 C2 1.407(3)
C1 C6 1.420(3)
C2 C3 1.372(3)
C2 H2 0.9500
C3 C4 1.400(3)
C3 H3 0.9500
C4 C5 1.363(4)
C4 H4 0.9500
C5 C6 1.415(3)
C5 H5 0.9500
C6 C7 1.410(3)
C7 C8 1.356(3)
C7 H7 0.9500
C8 C9 1.410(3)
C8 H8 0.9500
C9 C10 1.458(3)
C10 C15 1.404(3)
C10 C11 1.412(3)
C11 C12 1.398(3)
C12 C13 1.384(3)
C12 H12 0.9500
C13 C14 1.387(4)
C13 H13 0.9500
C14 C15 1.378(3)
C14 H14 0.9500
C15 H15 0.9500
C16 C17 1.409(3)
C16 C21 1.420(3)
C17 C18 1.371(3)
C17 H17 0.9500
C18 C19 1.404(4)
C18 H18 0.9500
C19 C20 1.362(4)
C19 H19 0.9500
C20 C21 1.412(3)
C20 H20 0.9500
C21 C22 1.414(3)
C22 C23 1.354(4)
C22 H22 0.9500
C23 C24 1.416(3)
C23 H23 0.9500
C24 C25 1.456(3)
C25 C30 1.402(3)
C25 C26 1.409(3)
C26 C27 1.402(3)
C27 C28 1.387(3)
C27 H27 0.9500
C28 C29 1.391(4)
C28 H28 0.9500
C29 C30 1.380(4)
C29 H29 0.9500
C30 H30 0.9500
C31 C32 1.509(3)
C31 H31A 0.9800
C31 H31B 0.9800
C31 H31C 0.9800
C32 C33 1.396(3)
C33 C34 1.394(3)
C33 H33 0.9500
C34 C35 1.509(3)
C35 H35A 0.9800
C35 H35B 0.9800
C35 H35C 0.9800
C36 C37 1.441(5)
C37 H37A 0.9800
C37 H37B 0.9800
C37 H37C 0.9800
